data_4023035
loop_
_publ_author_name
'Michael J\"ager'
'Lars Eriksson'
'Jonas Bergquist'
'Olof Johansson'

_publ_section_title
;
 Synthesis and Characterization of 2,6-Di(quinolin-8-yl)pyridines.
 New Ligands for Bistridentate Ru^II^ Complexes with Microsecond
 Luminescent Lifetimes
;
_journal_name_full 'Journal of Organic Chemistry'
_journal_page_first 10227
_journal_page_last 10230
_journal_paper_doi 10.1021/jo7015373
_journal_volume 72
_journal_year 2007
_chemical_formula_moiety 'C23 H16 N4'
_chemical_formula_sum 'C23 H16 N4'
_chemical_formula_weight 348.40
_chemical_name_common 4-amino-2,6-di(quinolin-8-yl)pyridine
_chemical_name_systematic
; 
 ? 
;
_space_group_IT_number 14
_symmetry_cell_setting monoclinic
_symmetry_space_group_name_Hall '-P 2ybc'
_symmetry_space_group_name_H-M 'P 1 21/c 1'
_atom_sites_solution_hydrogens geom
_atom_sites_solution_primary direct
_atom_sites_solution_secondary difmap
_audit_creation_method 'Manual editing of the cif from SHELXL-97'
_cell_angle_alpha 90.00
_cell_angle_beta 104.193(18)
_cell_angle_gamma 90.00
_cell_formula_units_Z 4
_cell_length_a 7.5535(11)
_cell_length_b 21.7257(19)
_cell_length_c 11.1055(17)
_cell_measurement_reflns_used 3606
_cell_measurement_temperature 293(2)
_cell_measurement_theta_max 23.0
_cell_measurement_theta_min 2.7
_cell_volume 1766.8(4)
_computing_cell_refinement 'Cell (Stoe, 1997)'
_computing_data_collection 'Expose (Stoe, 1997)'
_computing_data_reduction 'Integrate (Stoe, 1997)'
_computing_molecular_graphics 'Diamond (BergerHoff, 1996)'
_computing_publication_material 'PLATON (Spek, 2003)'
_computing_structure_refinement 'SHELXL-97 (Sheldrick, 1997)'
_computing_structure_solution 'SHELXS-97 (Sheldrick, 1990)'
_diffrn_ambient_temperature 293(2)
_diffrn_detector_area_resol_mean 6
_diffrn_measured_fraction_theta_full 0.992
_diffrn_measured_fraction_theta_max 0.992
_diffrn_measurement_device_type 'STOE IPDS'
_diffrn_measurement_method '\f scan'
_diffrn_radiation_monochromator graphite
_diffrn_radiation_source 'fine-focus sealed tube'
_diffrn_radiation_type MoK\a
_diffrn_radiation_wavelength 0.71073
_diffrn_reflns_av_R_equivalents 0.2756
_diffrn_reflns_av_sigmaI/netI 0.2413
_diffrn_reflns_limit_h_max 8
_diffrn_reflns_limit_h_min -8
_diffrn_reflns_limit_k_max 25
_diffrn_reflns_limit_k_min -25
_diffrn_reflns_limit_l_max 13
_diffrn_reflns_limit_l_min -13
_diffrn_reflns_number 12147
_diffrn_reflns_theta_full 25.03
_diffrn_reflns_theta_max 25.03
_diffrn_reflns_theta_min 2.66
_diffrn_standards_number 0
_exptl_absorpt_coefficient_mu 0.080
_exptl_absorpt_correction_type none
_exptl_crystal_colour colourless
_exptl_crystal_density_diffrn 1.310
_exptl_crystal_density_method 'not measured'
_exptl_crystal_description prism
_exptl_crystal_F_000 728
_exptl_crystal_size_max 0.20
_exptl_crystal_size_mid 0.12
_exptl_crystal_size_min 0.10
_refine_diff_density_max 0.203
_refine_diff_density_min -0.169
_refine_diff_density_rms 0.050
_refine_ls_extinction_coef 0.020(3)
_refine_ls_extinction_expression Fc^*^=kFc[1+0.001xFc^2^\l^3^/sin(2\q)]^-1/4^
_refine_ls_extinction_method SHELXL
_refine_ls_goodness_of_fit_ref 0.769
_refine_ls_hydrogen_treatment constr
_refine_ls_matrix_type full
_refine_ls_number_parameters 245
_refine_ls_number_reflns 3085
_refine_ls_number_restraints 0
_refine_ls_restrained_S_all 0.769
_refine_ls_R_factor_all 0.2379
_refine_ls_R_factor_gt 0.0824
_refine_ls_shift/su_max 0.000
_refine_ls_shift/su_mean 0.000
_refine_ls_structure_factor_coef Fsqd
_refine_ls_weighting_details 'calc w=1/[\s^2^(Fo^2^)+(0.0701P)^2^] where P=(Fo^2^+2Fc^2^)/3'
_refine_ls_weighting_scheme calc
_refine_ls_wR_factor_gt 0.1710
_refine_ls_wR_factor_ref 0.2264
_reflns_number_gt 795
_reflns_number_total 3085
_reflns_threshold_expression I>2\s(I)
_cod_data_source_file jo7015373-File002.cif
_cod_data_source_block r60_5
_cod_original_sg_symbol_H-M 'P 21/c'
_cod_database_code 4023035

loop_
_symmetry_equiv_pos_as_xyz
'x, y, z'
'-x, y+1/2, -z+1/2'
'-x, -y, -z'
'x, -y-1/2, z-1/2'

loop_
_atom_site_label
_atom_site_type_symbol
_atom_site_fract_x
_atom_site_fract_y
_atom_site_fract_z
_atom_site_U_iso_or_equiv
_atom_site_adp_type
_atom_site_occupancy
_atom_site_symmetry_multiplicity
_atom_site_calc_flag
_atom_site_refinement_flags
N1 N 0.2288(7) 0.6100(2) 1.0459(4) 0.0736(14) Uani 1 1 d .
C2 C 0.2231(8) 0.5961(3) 0.9268(5) 0.0691(17) Uani 1 1 d .
C3 C 0.2453(8) 0.5376(3) 0.8845(5) 0.0748(18) Uani 1 1 d .
H3 H 0.2379 0.5305 0.8008 0.090 Uiso 1 1 calc R
C4 C 0.2789(8) 0.4893(3) 0.9692(5) 0.0683(17) Uani 1 1 d .
C5 C 0.2852(9) 0.5022(3) 1.0916(5) 0.0753(18) Uani 1 1 d .
H5 H 0.3060 0.4709 1.1505 0.090 Uiso 1 1 calc R
C6 C 0.2602(9) 0.5627(3) 1.1267(5) 0.0761(18) Uani 1 1 d .
N27 N 0.3078(7) 0.4310(2) 0.9290(4) 0.0802(16) Uani 1 1 d .
H27A H 0.3309 0.4010 0.9810 0.096 Uiso 1 1 calc R
H27B H 0.3028 0.4246 0.8518 0.096 Uiso 1 1 calc R
C7 C 0.1930(10) 0.6497(3) 0.8381(5) 0.0720(17) Uani 1 1 d .
C8 C 0.0265(11) 0.6621(3) 0.7667(6) 0.086(2) Uani 1 1 d .
H8 H -0.0711 0.6378 0.7751 0.103 Uiso 1 1 calc R
C9 C -0.0072(11) 0.7102(4) 0.6794(6) 0.091(2) Uani 1 1 d .
H9 H -0.1240 0.7166 0.6295 0.109 Uiso 1 1 calc R
C10 C 0.1324(12) 0.7472(3) 0.6689(6) 0.093(2) Uani 1 1 d .
H10 H 0.1106 0.7799 0.6131 0.112 Uiso 1 1 calc R
C11 C 0.3106(11) 0.7366(3) 0.7418(6) 0.0787(19) Uani 1 1 d .
C12 C 0.3398(11) 0.6883(3) 0.8288(5) 0.0732(17) Uani 1 1 d .
N13 N 0.5105(9) 0.6748(3) 0.8979(5) 0.0846(16) Uani 1 1 d .
C14 C 0.6464(12) 0.7108(4) 0.8884(7) 0.101(2) Uani 1 1 d .
H14 H 0.7617 0.7027 0.9389 0.121 Uiso 1 1 calc R
C15 C 0.6267(13) 0.7613(4) 0.8055(8) 0.106(2) Uani 1 1 d .
H15 H 0.7270 0.7854 0.8017 0.127 Uiso 1 1 calc R
C16 C 0.4627(14) 0.7735(4) 0.7331(7) 0.099(2) Uani 1 1 d .
H16 H 0.4472 0.8061 0.6772 0.119 Uiso 1 1 calc R
C17 C 0.2668(10) 0.5801(3) 1.2569(5) 0.0749(18) Uani 1 1 d .
C18 C 0.1157(10) 0.6064(3) 1.2853(5) 0.085(2) Uani 1 1 d .
H18 H 0.0101 0.6117 1.2223 0.101 Uiso 1 1 calc R
C19 C 0.1167(11) 0.6250(3) 1.4044(7) 0.095(2) Uani 1 1 d .
H19 H 0.0120 0.6424 1.4202 0.114 Uiso 1 1 calc R
C20 C 0.2671(12) 0.6183(3) 1.4981(7) 0.094(2) Uani 1 1 d .
H20 H 0.2643 0.6303 1.5780 0.113 Uiso 1 1 calc R
C21 C 0.4268(10) 0.5937(3) 1.4765(5) 0.0798(19) Uani 1 1 d .
C22 C 0.4269(10) 0.5740(3) 1.3522(5) 0.0738(18) Uani 1 1 d .
N23 N 0.5825(9) 0.5510(3) 1.3250(5) 0.0836(16) Uani 1 1 d .
C24 C 0.7262(11) 0.5450(3) 1.4164(6) 0.097(2) Uani 1 1 d .
H24 H 0.8302 0.5285 1.3982 0.116 Uiso 1 1 calc R
C25 C 0.7382(12) 0.5615(3) 1.5406(6) 0.095(2) Uani 1 1 d .
H25 H 0.8453 0.5556 1.6019 0.114 Uiso 1 1 calc R
C26 C 0.5894(12) 0.5860(4) 1.5672(6) 0.095(2) Uani 1 1 d .
H26 H 0.5948 0.5982 1.6483 0.114 Uiso 1 1 calc R

loop_
_atom_site_aniso_label
_atom_site_aniso_U_11
_atom_site_aniso_U_22
_atom_site_aniso_U_33
_atom_site_aniso_U_23
_atom_site_aniso_U_13
_atom_site_aniso_U_12
N1 0.087(4) 0.075(4) 0.060(3) -0.001(3) 0.020(2) -0.002(3)
C2 0.081(4) 0.068(5) 0.062(4) -0.007(3) 0.024(3) -0.003(3)
C3 0.089(5) 0.073(5) 0.060(4) -0.013(3) 0.015(3) -0.007(4)
C4 0.076(5) 0.068(5) 0.062(4) -0.001(3) 0.019(3) -0.007(3)
C5 0.094(5) 0.064(5) 0.068(4) -0.001(3) 0.020(3) -0.003(4)
C6 0.102(5) 0.082(5) 0.044(3) 0.001(3) 0.017(3) 0.003(4)
N27 0.105(4) 0.062(4) 0.070(3) -0.008(3) 0.015(3) -0.005(3)
C7 0.094(5) 0.064(4) 0.058(4) 0.001(3) 0.019(4) 0.001(4)
C8 0.103(6) 0.085(5) 0.071(4) 0.006(4) 0.022(4) 0.003(4)
C9 0.098(6) 0.087(6) 0.085(5) 0.008(4) 0.019(4) 0.010(5)
C10 0.121(7) 0.077(6) 0.084(5) 0.007(4) 0.031(5) 0.006(5)
C11 0.094(6) 0.071(5) 0.074(4) 0.003(3) 0.026(4) -0.004(4)
C12 0.087(5) 0.070(5) 0.064(4) -0.002(3) 0.021(4) 0.005(4)
N13 0.099(5) 0.074(4) 0.082(3) 0.001(3) 0.023(4) -0.008(4)
C14 0.106(6) 0.100(6) 0.099(5) 0.008(5) 0.028(5) -0.002(5)
C15 0.113(7) 0.085(6) 0.120(6) 0.012(5) 0.030(6) -0.006(5)
C16 0.127(7) 0.075(6) 0.100(5) 0.002(4) 0.039(5) 0.005(5)
C17 0.089(5) 0.077(5) 0.063(4) -0.007(3) 0.028(4) -0.014(4)
C18 0.099(5) 0.096(5) 0.064(4) -0.002(3) 0.031(4) -0.006(4)
C19 0.101(6) 0.111(6) 0.079(5) -0.013(4) 0.035(4) 0.002(4)
C20 0.117(6) 0.097(6) 0.074(5) -0.011(4) 0.035(5) 0.004(5)
C21 0.108(6) 0.085(5) 0.049(3) -0.008(3) 0.026(4) -0.006(4)
C22 0.096(5) 0.070(5) 0.059(4) -0.009(3) 0.026(4) -0.002(4)
N23 0.101(5) 0.083(4) 0.068(4) -0.009(3) 0.023(3) -0.009(3)
C24 0.113(6) 0.103(6) 0.073(5) -0.015(4) 0.020(4) -0.007(5)
C25 0.114(6) 0.097(6) 0.072(5) -0.008(4) 0.017(4) 0.001(5)
C26 0.119(6) 0.102(6) 0.059(4) -0.009(3) 0.015(4) -0.004(5)

loop_
_atom_type_symbol
_atom_type_description
_atom_type_scat_dispersion_real
_atom_type_scat_dispersion_imag
_atom_type_scat_source
C C 0.0033 0.0016 'International Tables Vol C Tables 4.2.6.8 and 6.1.1.4'
H H 0.0000 0.0000 'International Tables Vol C Tables 4.2.6.8 and 6.1.1.4'
N N 0.0061 0.0033 'International Tables Vol C Tables 4.2.6.8 and 6.1.1.4'

loop_
_geom_angle_atom_site_label_1
_geom_angle_atom_site_label_2
_geom_angle_atom_site_label_3
_geom_angle
C6 N1 C2 116.2(5)
N1 C2 C3 124.3(6)
N1 C2 C7 115.6(5)
C3 C2 C7 120.1(5)
C2 C3 C4 118.8(6)
C2 C3 H3 120.6
C4 C3 H3 120.6
C5 C4 N27 122.6(6)
C5 C4 C3 118.0(6)
N27 C4 C3 119.4(5)
C4 C5 C6 119.6(5)
C4 C5 H5 120.2
C6 C5 H5 120.2
N1 C6 C5 123.0(5)
N1 C6 C17 114.4(6)
C5 C6 C17 122.6(6)
C4 N27 H27A 120.0
C4 N27 H27B 120.0
H27A N27 H27B 120.0
C8 C7 C12 118.5(6)
C8 C7 C2 120.8(6)
C12 C7 C2 120.7(6)
C7 C8 C9 122.8(7)
C7 C8 H8 118.6
C9 C8 H8 118.6
C10 C9 C8 119.2(7)
C10 C9 H9 120.4
C8 C9 H9 120.4
C9 C10 C11 120.5(7)
C9 C10 H10 119.7
C11 C10 H10 119.7
C12 C11 C10 118.9(7)
C12 C11 C16 118.3(7)
C10 C11 C16 122.8(7)
N13 C12 C11 121.0(7)
N13 C12 C7 118.8(6)
C11 C12 C7 119.9(7)
C14 N13 C12 118.5(6)
N13 C14 C15 123.6(8)
N13 C14 H14 118.2
C15 C14 H14 118.2
C16 C15 C14 118.8(8)
C16 C15 H15 120.6
C14 C15 H15 120.6
C15 C16 C11 119.6(7)
C15 C16 H16 120.2
C11 C16 H16 120.2
C18 C17 C22 118.3(6)
C18 C17 C6 119.8(6)
C22 C17 C6 121.8(6)
C17 C18 C19 122.0(7)
C17 C18 H18 119.0
C19 C18 H18 119.0
C20 C19 C18 120.9(7)
C20 C19 H19 119.6
C18 C19 H19 119.6
C19 C20 C21 120.7(6)
C19 C20 H20 119.7
C21 C20 H20 119.7
C20 C21 C26 124.7(6)
C20 C21 C22 118.8(7)
C26 C21 C22 116.6(7)
N23 C22 C17 119.5(5)
N23 C22 C21 121.1(6)
C17 C22 C21 119.3(6)
C24 N23 C22 117.4(6)
N23 C24 C25 125.6(8)
N23 C24 H24 117.2
C25 C24 H24 117.2
C26 C25 C24 117.5(7)
C26 C25 H25 121.3
C24 C25 H25 121.3
C25 C26 C21 121.8(7)
C25 C26 H26 119.1
C21 C26 H26 119.1

loop_
_geom_bond_atom_site_label_1
_geom_bond_atom_site_label_2
_geom_bond_distance
N1 C6 1.346(7)
N1 C2 1.347(6)
C2 C3 1.380(8)
C2 C7 1.506(8)
C3 C4 1.391(8)
C3 H3 0.9300
C4 C5 1.377(7)
C4 N27 1.378(7)
C5 C6 1.396(8)
C5 H5 0.9300
C6 C17 1.484(8)
N27 H27A 0.8600
N27 H27B 0.8600
C7 C8 1.339(9)
C7 C12 1.415(9)
C8 C9 1.406(9)
C8 H8 0.9300
C9 C10 1.354(9)
C9 H9 0.9300
C10 C11 1.409(10)
C10 H10 0.9300
C11 C12 1.406(8)
C11 C16 1.424(10)
C12 N13 1.361(8)
N13 C14 1.315(9)
C14 C15 1.415(10)
C14 H14 0.9300
C15 C16 1.328(10)
C15 H15 0.9300
C16 H16 0.9300
C17 C18 1.379(9)
C17 C22 1.405(8)
C18 C19 1.382(8)
C18 H18 0.9300
C19 C20 1.347(9)
C19 H19 0.9300
C20 C21 1.393(9)
C20 H20 0.9300
C21 C26 1.394(9)
C21 C22 1.446(8)
C22 N23 1.377(8)
N23 C24 1.298(8)
C24 C25 1.405(9)
C24 H24 0.9300
C25 C26 1.341(9)
C25 H25 0.9300
C26 H26 0.9300

loop_
_geom_torsion_atom_site_label_1
_geom_torsion_atom_site_label_2
_geom_torsion_atom_site_label_3
_geom_torsion_atom_site_label_4
_geom_torsion
C6 N1 C2 C3 0.7(9)
C6 N1 C2 C7 -178.4(6)
N1 C2 C3 C4 -1.2(9)
C7 C2 C3 C4 177.9(6)
C2 C3 C4 C5 1.1(9)
C2 C3 C4 N27 -177.7(6)
N27 C4 C5 C6 178.0(6)
C3 C4 C5 C6 -0.7(9)
C2 N1 C6 C5 -0.3(9)
C2 N1 C6 C17 179.5(5)
C4 C5 C6 N1 0.3(10)
C4 C5 C6 C17 -179.5(6)
N1 C2 C7 C8 -98.5(7)
C3 C2 C7 C8 82.3(8)
N1 C2 C7 C12 81.2(7)
C3 C2 C7 C12 -97.9(7)
C12 C7 C8 C9 2.6(9)
C2 C7 C8 C9 -177.6(6)
C7 C8 C9 C10 -2.1(11)
C8 C9 C10 C11 1.9(10)
C9 C10 C11 C12 -2.3(10)
C9 C10 C11 C16 179.1(7)
C10 C11 C12 N13 177.5(6)
C16 C11 C12 N13 -3.9(9)
C10 C11 C12 C7 2.8(9)
C16 C11 C12 C7 -178.5(6)
C8 C7 C12 N13 -177.7(6)
C2 C7 C12 N13 2.5(8)
C8 C7 C12 C11 -3.0(9)
C2 C7 C12 C11 177.3(5)
C11 C12 N13 C14 5.0(9)
C7 C12 N13 C14 179.8(6)
C12 N13 C14 C15 -3.3(11)
N13 C14 C15 C16 0.3(12)
C14 C15 C16 C11 1.0(11)
C12 C11 C16 C15 0.8(10)
C10 C11 C16 C15 179.4(7)
N1 C6 C17 C18 60.5(8)
C5 C6 C17 C18 -119.6(8)
N1 C6 C17 C22 -115.7(7)
C5 C6 C17 C22 64.1(9)
C22 C17 C18 C19 -1.8(10)
C6 C17 C18 C19 -178.2(6)
C17 C18 C19 C20 0.3(11)
C18 C19 C20 C21 1.4(11)
C19 C20 C21 C26 179.0(7)
C19 C20 C21 C22 -1.5(11)
C18 C17 C22 N23 -176.5(6)
C6 C17 C22 N23 -0.2(9)
C18 C17 C22 C21 1.6(9)
C6 C17 C22 C21 177.9(6)
C20 C21 C22 N23 178.1(6)
C26 C21 C22 N23 -2.3(9)
C20 C21 C22 C17 0.0(9)
C26 C21 C22 C17 179.5(6)
C17 C22 N23 C24 -178.7(6)
C21 C22 N23 C24 3.2(9)
C22 N23 C24 C25 -1.7(10)
N23 C24 C25 C26 -0.7(11)
C24 C25 C26 C21 1.6(11)
C20 C21 C26 C25 179.4(8)
C22 C21 C26 C25 -0.1(10)

loop_
_cod_related_entry_id
_cod_related_entry_database
_cod_related_entry_code
1 ChemSpider 30658601
